data_4115305
loop_
_publ_author_name
'Matthew Laskoski'
'Winfried Steffen'
'Jason G. M. Morton'
'Mark D. Smith'
'Uwe H. F. Bunz'

_publ_contact_author 'Professor Uwe H. F. Bunz'
_publ_contact_author_address
;
University of South Carolina
Department of Chemistry and Biochemistry
GSRC
Columbia, South Carolina 29208
USA
;
_publ_contact_author_email bunz@mail.chem.sc.edu
_publ_contact_author_fax '803 777 9521'
_publ_contact_author_phone '803 777 8436'
_publ_section_title
;
 Synthesis and Explosive Decomposition of Organometallic
 Dehydro[18]annulenes: An Access to Carbon Nanostructures
;
_journal_name_full 'Journal of the American Chemical Society'
_journal_page_first 13814
_journal_page_last 13818
_journal_paper_doi 10.1021/ja026809o
_journal_volume 124
_journal_year 2002
_chemical_formula_moiety
; 
CoC41H31 (CH2Cl2) 
;
_chemical_formula_sum 'C42 H33 Cl2 Co'
_chemical_formula_weight 667.51
_chemical_name_systematic
; 
 ? 
;
_space_group_IT_number 14
_symmetry_cell_setting monoclinic
_symmetry_space_group_name_Hall '-P 2yn'
_symmetry_space_group_name_H-M 'P 1 21/n 1'
_atom_sites_solution_hydrogens geom
_atom_sites_solution_primary direct
_atom_sites_solution_secondary difmap
_audit_creation_method SHELXL-97
_cell_angle_alpha 90.00
_cell_angle_beta 93.265(2)
_cell_angle_gamma 90.00
_cell_formula_units_Z 4
_cell_length_a 9.4538(7)
_cell_length_b 22.1839(16)
_cell_length_c 16.7388(12)
_cell_measurement_reflns_used 2042
_cell_measurement_temperature 293(2)
_cell_measurement_theta_max 19.043
_cell_measurement_theta_min 2.204
_cell_volume 3504.8(4)
_computing_cell_refinement 'SAINT+ NT V6.02a (Bruker, 1998)'
_computing_data_collection 'SMART NT V5.619 (Bruker, 2000)'
_computing_data_reduction 'SAINT+ NT V6.02a'
_computing_molecular_graphics 'SHELXTL V5.1 (Sheldrick, 1997)'
_computing_publication_material 'SHELXTL V5.1'
_computing_structure_refinement 'SHELXL-97 (Sheldrick, 1997)'
_computing_structure_solution 'SHELXS-97 (Sheldrick, 1990)'
_diffrn_ambient_temperature 293(2)
_diffrn_measured_fraction_theta_full 0.998
_diffrn_measured_fraction_theta_max 0.998
_diffrn_measurement_device_type 'Bruker SMART APEX CCD diffractometer'
_diffrn_measurement_method 'omega scans'
_diffrn_radiation_monochromator graphite
_diffrn_radiation_source 'fine-focus sealed tube'
_diffrn_radiation_type MoK\a
_diffrn_radiation_wavelength 0.71073
_diffrn_reflns_av_R_equivalents 0.1112
_diffrn_reflns_av_sigmaI/netI 0.1887
_diffrn_reflns_limit_h_max 10
_diffrn_reflns_limit_h_min -10
_diffrn_reflns_limit_k_max 17
_diffrn_reflns_limit_k_min -24
_diffrn_reflns_limit_l_max 18
_diffrn_reflns_limit_l_min -18
_diffrn_reflns_number 17709
_diffrn_reflns_theta_full 23.27
_diffrn_reflns_theta_max 23.27
_diffrn_reflns_theta_min 1.53
_diffrn_standards_decay_% none
_exptl_absorpt_coefficient_mu 0.670
_exptl_absorpt_correction_type none
_exptl_crystal_colour orange
_exptl_crystal_density_diffrn 1.265
_exptl_crystal_description bar
_exptl_crystal_F_000 1384
_exptl_crystal_size_max 0.20
_exptl_crystal_size_mid 0.06
_exptl_crystal_size_min 0.05
_refine_diff_density_max 0.414
_refine_diff_density_min -0.299
_refine_diff_density_rms 0.049
_refine_ls_extinction_method none
_refine_ls_goodness_of_fit_ref 0.961
_refine_ls_hydrogen_treatment mixed
_refine_ls_matrix_type full
_refine_ls_number_parameters 406
_refine_ls_number_reflns 5043
_refine_ls_number_restraints 0
_refine_ls_restrained_S_all 0.961
_refine_ls_R_factor_all 0.1507
_refine_ls_R_factor_gt 0.0573
_refine_ls_shift/su_max 0.000
_refine_ls_shift/su_mean 0.000
_refine_ls_structure_factor_coef Fsqd
_refine_ls_weighting_details
; calc 
 [0.00000+1.00000exp(3.50(sin\q/\l)^2^)]/ 
   [\s^2^(Fo^2^)+0.0000+0.0000*P+(0.0302P)^2^+0.0000sin\q/\l] 
 where P = 0.33333Fo^2^ + 0.66667Fc^2^ 
;
_refine_ls_weighting_scheme calc
_refine_ls_wR_factor_gt 0.1054
_refine_ls_wR_factor_ref 0.1315
_reflns_number_gt 1868
_reflns_number_total 5043
_reflns_threshold_expression >2sigma(I)
_cod_data_source_file ja026809o_s3_3.cif
_cod_data_source_block 10e
_cod_original_sg_symbol_H-M 'P 21/n'
_cod_database_code 4115305

loop_
_symmetry_equiv_pos_as_xyz
'x, y, z'
'-x+1/2, y+1/2, -z+1/2'
'-x, -y, -z'
'x-1/2, -y-1/2, z-1/2'

loop_
_atom_site_label
_atom_site_type_symbol
_atom_site_fract_x
_atom_site_fract_y
_atom_site_fract_z
_atom_site_U_iso_or_equiv
_atom_site_adp_type
_atom_site_occupancy
_atom_site_symmetry_multiplicity
_atom_site_calc_flag
_atom_site_refinement_flags
Co Co 0.82870(9) 0.13966(4) 0.07446(5) 0.0596(3) Uani 1 1 d .
C1 C 0.8712(6) 0.1650(3) 0.1861(3) 0.0518(17) Uani 1 1 d .
C2 C 0.9762(7) 0.1855(3) 0.1354(3) 0.0605(19) Uani 1 1 d .
H2 H 1.0715 0.1768 0.1304 0.073 Uiso 1 1 calc R
C3 C 0.8762(7) 0.2249(3) 0.0951(4) 0.064(2) Uani 1 1 d .
H3 H 0.8803 0.2526 0.0536 0.077 Uiso 1 1 calc R
C4 C 0.7664(7) 0.2044(3) 0.1447(3) 0.0519(17) Uani 1 1 d .
C5 C 0.6275(7) 0.2207(3) 0.1639(3) 0.0574(18) Uani 1 1 d .
C6 C 0.5142(7) 0.2320(3) 0.1893(4) 0.0594(19) Uani 1 1 d .
C7 C 0.3877(7) 0.2436(3) 0.2232(4) 0.0550(18) Uani 1 1 d .
C8 C 0.2806(7) 0.2532(3) 0.2563(4) 0.0554(18) Uani 1 1 d .
C9 C 0.1569(6) 0.2592(3) 0.3007(4) 0.0515(17) Uani 1 1 d .
C10 C 0.0443(7) 0.2960(3) 0.2738(4) 0.064(2) Uani 1 1 d .
H10 H 0.0492 0.3167 0.2257 0.076 Uiso 1 1 calc R
C11 C -0.0732(7) 0.3019(3) 0.3170(4) 0.066(2) Uani 1 1 d .
H11 H -0.1456 0.3275 0.2982 0.079 Uiso 1 1 calc R
C12 C -0.0879(6) 0.2706(3) 0.3894(4) 0.0582(19) Uani 1 1 d .
C13 C 0.0246(6) 0.2350(3) 0.4157(4) 0.0593(19) Uani 1 1 d .
H13 H 0.0194 0.2142 0.4637 0.071 Uiso 1 1 calc R
C14 C 0.1467(6) 0.2289(3) 0.3725(4) 0.0489(17) Uani 1 1 d .
C15 C -0.2198(7) 0.2782(4) 0.4373(4) 0.071(2) Uani 1 1 d .
C16 C -0.3515(6) 0.2691(4) 0.3840(4) 0.115(3) Uani 1 1 d .
H16A H -0.3525 0.2974 0.3405 0.173 Uiso 1 1 calc R
H16B H -0.4335 0.2753 0.4143 0.173 Uiso 1 1 calc R
H16C H -0.3526 0.2288 0.3631 0.173 Uiso 1 1 calc R
C17 C -0.2183(8) 0.3410(4) 0.4730(5) 0.122(3) Uani 1 1 d .
H17A H -0.1357 0.3457 0.5085 0.183 Uiso 1 1 calc R
H17B H -0.3018 0.3468 0.5021 0.183 Uiso 1 1 calc R
H17C H -0.2165 0.3703 0.4308 0.183 Uiso 1 1 calc R
C18 C -0.2238(7) 0.2326(4) 0.5056(4) 0.100(3) Uani 1 1 d .
H18A H -0.2270 0.1925 0.4840 0.149 Uiso 1 1 calc R
H18B H -0.3065 0.2396 0.5351 0.149 Uiso 1 1 calc R
H18C H -0.1405 0.2371 0.5406 0.149 Uiso 1 1 calc R
C19 C 0.2586(7) 0.1911(3) 0.4054(4) 0.0544(18) Uani 1 1 d .
C20 C 0.3461(7) 0.1596(3) 0.4377(4) 0.0546(18) Uani 1 1 d .
C21 C 0.4447(7) 0.1223(3) 0.4784(4) 0.0540(19) Uani 1 1 d .
C22 C 0.5264(7) 0.0903(3) 0.5150(4) 0.0588(19) Uani 1 1 d .
C23 C 0.6221(6) 0.0507(3) 0.5581(3) 0.0493(16) Uani 1 1 d .
C24 C 0.5890(6) 0.0304(3) 0.6342(3) 0.0571(18) Uani 1 1 d .
H24 H 0.5052 0.0432 0.6553 0.069 Uiso 1 1 calc R
C25 C 0.6780(7) -0.0083(3) 0.6791(4) 0.0556(18) Uani 1 1 d .
C26 C 0.7967(7) -0.0281(3) 0.6437(4) 0.064(2) Uani 1 1 d .
H26 H 0.8568 -0.0550 0.6716 0.077 Uiso 1 1 calc R
C27 C 0.8307(7) -0.0098(3) 0.5681(4) 0.0631(18) Uani 1 1 d .
H27 H 0.9115 -0.0249 0.5459 0.076 Uiso 1 1 calc R
C28 C 0.7450(7) 0.0309(3) 0.5254(3) 0.0518(17) Uani 1 1 d .
C29 C 0.6382(8) -0.0297(4) 0.7617(4) 0.068(2) Uani 1 1 d .
C30 C 0.5184(11) -0.0738(4) 0.7521(5) 0.157(5) Uani 1 1 d .
H30A H 0.5067 -0.0939 0.8021 0.236 Uiso 1 1 calc R
H30B H 0.5389 -0.1030 0.7121 0.236 Uiso 1 1 calc R
H30C H 0.4327 -0.0528 0.7360 0.236 Uiso 1 1 calc R
C31 C 0.5932(14) 0.0203(4) 0.8097(4) 0.206(7) Uani 1 1 d .
H31A H 0.6735 0.0450 0.8252 0.309 Uiso 1 1 calc R
H31B H 0.5515 0.0051 0.8567 0.309 Uiso 1 1 calc R
H31C H 0.5245 0.0440 0.7791 0.309 Uiso 1 1 calc R
C32 C 0.7560(10) -0.0626(6) 0.8042(5) 0.243(8) Uani 1 1 d .
H32A H 0.8329 -0.0353 0.8167 0.364 Uiso 1 1 calc R
H32B H 0.7877 -0.0945 0.7708 0.364 Uiso 1 1 calc R
H32C H 0.7238 -0.0794 0.8529 0.364 Uiso 1 1 calc R
C33 C 0.7837(6) 0.0534(3) 0.4495(4) 0.0584(19) Uani 1 1 d .
C34 C 0.8145(6) 0.0750(3) 0.3875(4) 0.0607(19) Uani 1 1 d .
C35 C 0.8435(6) 0.1039(3) 0.3170(4) 0.0576(19) Uani 1 1 d .
C36 C 0.8636(6) 0.1294(3) 0.2564(4) 0.0563(18) Uani 1 1 d .
C37 C 0.7949(19) 0.0499(5) 0.0593(6) 0.130(5) Uani 1 1 d .
H37 H 0.7989 0.0207 0.0993 0.156 Uiso 1 1 calc R
C38 C 0.9078(14) 0.0695(7) 0.0156(10) 0.155(7) Uani 1 1 d .
H38 H 1.0019 0.0574 0.0224 0.186 Uiso 1 1 calc R
C39 C 0.8533(15) 0.1093(6) -0.0380(6) 0.126(5) Uani 1 1 d .
H39 H 0.9035 0.1285 -0.0769 0.151 Uiso 1 1 calc R
C40 C 0.7154(13) 0.1172(4) -0.0269(5) 0.092(3) Uani 1 1 d .
H40 H 0.6549 0.1435 -0.0556 0.110 Uiso 1 1 calc R
C41 C 0.6794(9) 0.0809(5) 0.0327(6) 0.095(3) Uani 1 1 d .
H41 H 0.5896 0.0777 0.0524 0.114 Uiso 1 1 calc R
C1S C 0.9590(11) 0.8961(5) 0.3175(6) 0.166(4) Uani 1 1 d .
H1S1 H 0.9929 0.8572 0.3002 0.199 Uiso 1 1 calc R
H1S2 H 1.0384 0.9177 0.3432 0.199 Uiso 1 1 calc R
Cl1S Cl 0.8338(5) 0.88584(16) 0.3833(2) 0.253(2) Uani 1 1 d .
Cl2S Cl 0.8952(5) 0.93531(18) 0.2374(2) 0.249(2) Uani 1 1 d .

loop_
_atom_site_aniso_label
_atom_site_aniso_U_11
_atom_site_aniso_U_22
_atom_site_aniso_U_33
_atom_site_aniso_U_23
_atom_site_aniso_U_13
_atom_site_aniso_U_12
Co 0.0610(6) 0.0652(6) 0.0534(5) -0.0021(6) 0.0109(4) 0.0056(6)
C1 0.053(4) 0.057(5) 0.045(4) 0.005(3) 0.008(3) -0.001(4)
C2 0.055(4) 0.071(5) 0.056(4) 0.008(4) 0.005(4) 0.002(4)
C3 0.077(5) 0.060(5) 0.057(4) 0.011(4) 0.020(4) 0.002(4)
C4 0.056(4) 0.054(5) 0.046(4) 0.008(4) 0.012(3) 0.003(4)
C5 0.075(5) 0.052(5) 0.046(4) 0.004(3) 0.014(4) 0.007(4)
C6 0.069(5) 0.058(5) 0.052(4) 0.002(4) 0.009(4) 0.017(4)
C7 0.056(5) 0.053(5) 0.056(4) 0.002(4) 0.001(4) 0.014(4)
C8 0.053(4) 0.058(5) 0.055(4) 0.001(4) 0.002(4) 0.009(4)
C9 0.052(4) 0.054(5) 0.048(4) -0.009(4) 0.003(3) 0.007(4)
C10 0.066(5) 0.060(5) 0.065(4) 0.005(4) 0.006(4) 0.028(4)
C11 0.053(5) 0.078(6) 0.066(5) -0.012(4) -0.008(4) 0.028(4)
C12 0.044(4) 0.075(6) 0.055(4) -0.004(4) -0.001(3) 0.010(4)
C13 0.053(4) 0.068(5) 0.056(4) -0.005(4) -0.001(4) -0.001(4)
C14 0.043(4) 0.051(5) 0.053(4) -0.006(4) 0.001(3) 0.011(3)
C15 0.045(4) 0.106(7) 0.062(5) -0.012(5) 0.005(4) 0.021(4)
C16 0.040(4) 0.211(10) 0.095(6) -0.017(6) -0.002(4) 0.014(6)
C17 0.094(6) 0.128(9) 0.150(7) -0.057(7) 0.056(5) 0.004(6)
C18 0.071(5) 0.150(9) 0.079(5) -0.003(6) 0.020(4) 0.009(5)
C19 0.052(5) 0.056(5) 0.055(4) -0.007(4) 0.009(3) 0.002(4)
C20 0.053(4) 0.058(5) 0.054(4) 0.002(4) 0.008(3) 0.004(4)
C21 0.048(4) 0.058(5) 0.057(4) -0.003(4) 0.006(3) 0.001(4)
C22 0.056(5) 0.061(5) 0.060(4) 0.012(4) 0.008(4) 0.002(4)
C23 0.049(4) 0.046(4) 0.053(4) 0.009(4) 0.002(3) 0.005(3)
C24 0.051(4) 0.065(5) 0.055(4) 0.006(4) 0.002(3) 0.005(4)
C25 0.049(4) 0.056(5) 0.062(4) 0.013(4) -0.004(4) -0.002(4)
C26 0.059(5) 0.069(5) 0.062(5) 0.015(4) -0.008(4) 0.009(4)
C27 0.056(4) 0.075(5) 0.059(4) 0.020(4) 0.008(3) 0.009(4)
C28 0.056(4) 0.050(5) 0.049(4) 0.017(4) 0.003(3) 0.008(4)
C29 0.076(5) 0.080(6) 0.050(4) 0.020(4) 0.005(4) -0.013(5)
C30 0.236(12) 0.154(10) 0.088(6) 0.000(6) 0.064(7) -0.108(9)
C31 0.47(2) 0.099(9) 0.061(6) -0.009(6) 0.090(9) -0.012(11)
C32 0.145(10) 0.46(2) 0.130(8) 0.189(12) 0.035(7) 0.102(12)
C33 0.049(4) 0.068(5) 0.059(4) 0.016(4) 0.008(3) 0.013(4)
C34 0.051(4) 0.074(6) 0.057(4) 0.006(4) 0.002(4) 0.005(4)
C35 0.054(4) 0.074(6) 0.045(4) 0.002(4) 0.007(3) 0.012(4)
C36 0.056(4) 0.065(5) 0.049(4) -0.002(4) 0.008(3) 0.011(4)
C37 0.227(16) 0.055(7) 0.103(8) 0.008(6) -0.039(10) -0.013(9)
C38 0.115(11) 0.139(14) 0.205(17) -0.120(12) -0.050(11) 0.056(10)
C39 0.110(9) 0.176(14) 0.098(8) -0.076(8) 0.065(7) -0.070(9)
C40 0.128(9) 0.077(7) 0.068(6) 0.003(5) -0.024(5) 0.001(6)
C41 0.073(7) 0.120(9) 0.094(7) -0.028(6) 0.024(5) -0.031(6)
C1S 0.212(13) 0.108(9) 0.176(11) 0.002(8) 0.002(10) -0.043(8)
Cl1S 0.390(6) 0.145(3) 0.242(4) -0.026(3) 0.183(4) -0.021(3)
Cl2S 0.366(6) 0.189(4) 0.187(3) 0.030(3) -0.028(4) -0.053(4)

loop_
_atom_type_symbol
_atom_type_description
_atom_type_scat_dispersion_real
_atom_type_scat_dispersion_imag
_atom_type_scat_source
C C 0.0033 0.0016 'International Tables Vol C Tables 4.2.6.8 and 6.1.1.4'
H H 0.0000 0.0000 'International Tables Vol C Tables 4.2.6.8 and 6.1.1.4'
Cl Cl 0.1484 0.1585 'International Tables Vol C Tables 4.2.6.8 and 6.1.1.4'
Co Co 0.3494 0.9721 'International Tables Vol C Tables 4.2.6.8 and 6.1.1.4'

loop_
_geom_angle_atom_site_label_1
_geom_angle_atom_site_label_2
_geom_angle_atom_site_label_3
_geom_angle
C2 Co C4 62.6(3)
C2 Co C3 42.6(2)
C4 Co C3 42.9(2)
C2 Co C1 42.2(2)
C4 Co C1 43.7(2)
C3 Co C1 61.8(3)
C2 Co C38 112.5(4)
C4 Co C38 172.4(5)
C3 Co C38 137.9(6)
C1 Co C38 128.6(5)
C2 Co C40 153.2(4)
C4 Co C40 121.3(3)
C3 Co C40 119.3(3)
C1 Co C40 159.7(4)
C38 Co C40 65.9(4)
C2 Co C41 167.6(4)
C4 Co C41 116.8(3)
C3 Co C41 146.0(4)
C1 Co C41 127.8(4)
C38 Co C41 66.6(4)
C40 Co C41 38.9(3)
C2 Co C39 122.7(4)
C4 Co C39 148.4(5)
C3 Co C39 116.4(4)
C1 Co C39 161.5(5)
C38 Co C39 38.8(4)
C40 Co C39 38.7(3)
C41 Co C39 65.1(3)
C2 Co C37 132.4(5)
C4 Co C37 137.8(5)
C3 Co C37 175.0(5)
C1 Co C37 114.8(3)
C38 Co C37 40.5(4)
C40 Co C37 65.2(4)
C41 Co C37 38.8(3)
C39 Co C37 65.4(5)
C2 C1 C36 138.1(6)
C2 C1 C4 90.1(5)
C36 C1 C4 131.1(6)
C2 C1 Co 68.6(3)
C36 C1 Co 127.6(5)
C4 C1 Co 68.0(3)
C2 C1 C3 44.9(3)
C36 C1 C3 172.5(5)
C4 C1 C3 45.3(3)
Co C1 C3 59.0(2)
C1 C2 C3 90.7(5)
C1 C2 Co 69.2(3)
C3 C2 Co 68.9(4)
C2 C3 C4 90.8(5)
C2 C3 Co 68.5(4)
C4 C3 Co 68.5(4)
C2 C3 C1 44.4(3)
C4 C3 C1 46.4(3)
Co C3 C1 59.1(2)
C5 C4 C3 139.4(6)
C5 C4 C1 130.9(5)
C3 C4 C1 88.3(5)
C5 C4 Co 129.5(5)
C3 C4 Co 68.6(4)
C1 C4 Co 68.3(3)
C6 C5 C4 172.2(7)
C5 C6 C7 176.2(7)
C8 C7 C6 176.8(7)
C7 C8 C9 174.0(7)
C14 C9 C10 118.3(6)
C14 C9 C8 120.4(6)
C10 C9 C8 121.3(6)
C11 C10 C9 120.9(6)
C10 C11 C12 122.1(6)
C13 C12 C11 116.4(6)
C13 C12 C15 122.3(6)
C11 C12 C15 121.3(6)
C12 C13 C14 122.3(6)
C9 C14 C13 120.0(6)
C9 C14 C19 122.0(6)
C13 C14 C19 118.0(6)
C16 C15 C17 110.3(6)
C16 C15 C18 107.4(6)
C17 C15 C18 108.3(6)
C16 C15 C12 110.3(5)
C17 C15 C12 108.6(6)
C18 C15 C12 112.0(6)
C20 C19 C14 175.2(7)
C19 C20 C21 177.4(7)
C22 C21 C20 178.1(7)
C21 C22 C23 178.4(7)
C28 C23 C24 119.5(6)
C28 C23 C22 121.2(6)
C24 C23 C22 119.2(6)
C25 C24 C23 121.9(6)
C26 C25 C24 116.6(6)
C26 C25 C29 122.8(6)
C24 C25 C29 120.5(6)
C25 C26 C27 122.7(6)
C28 C27 C26 120.2(6)
C27 C28 C23 118.9(6)
C27 C28 C33 120.9(6)
C23 C28 C33 120.1(6)
C31 C29 C32 110.3(8)
C31 C29 C30 108.3(8)
C32 C29 C30 105.9(8)
C31 C29 C25 111.1(6)
C32 C29 C25 111.8(6)
C30 C29 C25 109.3(6)
C34 C33 C28 176.7(8)
C33 C34 C35 175.5(8)
C36 C35 C34 177.6(7)
C35 C36 C1 172.1(7)
C41 C37 C38 107.3(11)
C41 C37 Co 70.1(6)
C38 C37 Co 68.9(6)
C39 C38 C37 106.2(12)
C39 C38 Co 71.3(6)
C37 C38 Co 70.6(7)
C40 C39 C38 109.5(11)
C40 C39 Co 70.3(5)
C38 C39 Co 69.9(6)
C39 C40 C41 108.4(9)
C39 C40 Co 71.0(5)
C41 C40 Co 70.6(4)
C40 C41 C37 108.5(9)
C40 C41 Co 70.5(5)
C37 C41 Co 71.2(6)
Cl1S C1S Cl2S 111.1(7)

loop_
_geom_bond_atom_site_label_1
_geom_bond_atom_site_label_2
_geom_bond_distance
Co C2 1.964(6)
Co C4 1.967(6)
Co C3 1.969(7)
Co C1 1.971(6)
Co C38 2.008(10)
Co C40 2.016(7)
Co C41 2.017(8)
Co C39 2.025(8)
Co C37 2.031(10)
C1 C2 1.417(8)
C1 C36 1.420(8)
C1 C4 1.467(7)
C1 C3 2.025(9)
C2 C3 1.428(8)
C3 C4 1.439(8)
C4 C5 1.416(8)
C5 C6 1.202(8)
C6 C7 1.377(9)
C7 C8 1.201(8)
C8 C9 1.427(8)
C9 C14 1.386(8)
C9 C10 1.396(7)
C10 C11 1.366(8)
C11 C12 1.410(8)
C12 C13 1.377(7)
C12 C15 1.529(8)
C13 C14 1.403(7)
C14 C19 1.435(8)
C15 C16 1.504(8)
C15 C17 1.515(9)
C15 C18 1.529(9)
C19 C20 1.189(8)
C20 C21 1.395(9)
C21 C22 1.191(8)
C22 C23 1.428(8)
C23 C28 1.384(7)
C23 C24 1.403(7)
C24 C25 1.393(7)
C25 C26 1.371(8)
C25 C29 1.527(8)
C26 C27 1.384(8)
C27 C28 1.384(7)
C28 C33 1.432(8)
C29 C31 1.449(10)
C29 C32 1.480(10)
C29 C30 1.499(9)
C33 C34 1.196(8)
C34 C35 1.383(9)
C35 C36 1.187(8)
C37 C41 1.344(12)
C37 C38 1.398(14)
C38 C39 1.341(14)
C39 C40 1.339(11)
C40 C41 1.342(10)
C1S Cl1S 1.678(10)
C1S Cl2S 1.681(9)
